data_7214627
loop_
_publ_author_name
'Duan, Chunmei'
'Luo, Daibing'
'Zeng, Hongmei'
'Kang, Maoping'
'Lin, Zhien'

_publ_section_title
;
 Solvent-free synthesis of new open-framework oxalate structures
;
_journal_issue 18
_journal_name_full CrystEngComm
_journal_page_first 5734
_journal_paper_doi 10.1039/c2ce25856k
_journal_volume 14
_journal_year 2012
_chemical_formula_sum 'C9 H22 Mn2 N2 O17 P2'
_chemical_formula_weight 602.11
_chemical_name_systematic
;
?
;
_space_group_IT_number 61
_symmetry_cell_setting orthorhombic
_symmetry_space_group_name_Hall '-P 2ac 2ab'
_symmetry_space_group_name_H-M 'P b c a'
_atom_sites_solution_hydrogens geom
_atom_sites_solution_primary direct
_atom_sites_solution_secondary difmap
_audit_creation_method SHELXL-97
_cell_angle_alpha 90.00
_cell_angle_beta 90.00
_cell_angle_gamma 90.00
_cell_formula_units_Z 8
_cell_length_a 9.6900(6)
_cell_length_b 14.4331(8)
_cell_length_c 29.8442(8)
_cell_measurement_reflns_used 6545
_cell_measurement_temperature 293(2)
_cell_measurement_theta_max 29.2003
_cell_measurement_theta_min 2.8707
_cell_volume 4173.9(4)
_computing_structure_refinement 'SHELXL-97 (Sheldrick, 1997)'
_computing_structure_solution 'SHELXS-97 (Sheldrick, 1990)'
_diffrn_ambient_temperature 293(2)
_diffrn_measured_fraction_theta_full 0.999
_diffrn_measured_fraction_theta_max 0.999
_diffrn_measurement_device_type 'Xcalibur, Eos'
_diffrn_measurement_method '\w scans'
_diffrn_radiation_monochromator graphite
_diffrn_radiation_source 'fine-focus sealed tube'
_diffrn_radiation_type MoK\a
_diffrn_radiation_wavelength 0.71073
_diffrn_reflns_av_R_equivalents 0.0367
_diffrn_reflns_av_sigmaI/netI 0.0334
_diffrn_reflns_limit_h_max 11
_diffrn_reflns_limit_h_min -11
_diffrn_reflns_limit_k_max 17
_diffrn_reflns_limit_k_min -8
_diffrn_reflns_limit_l_max 35
_diffrn_reflns_limit_l_min -33
_diffrn_reflns_number 15127
_diffrn_reflns_theta_full 25.00
_diffrn_reflns_theta_max 25.00
_diffrn_reflns_theta_min 2.88
_exptl_absorpt_coefficient_mu 1.451
_exptl_absorpt_correction_T_max 1.00000
_exptl_absorpt_correction_T_min 0.67198
_exptl_absorpt_correction_type multi-scan
_exptl_absorpt_process_details
;
CrysAlisPro, Agilent Technologies,
Version 1.171.35.19 (release 27-10-2011 CrysAlis171 .NET)
(compiled Oct 27 2011,15:02:11)
Empirical absorption correction using spherical harmonics,
implemented in SCALE3 ABSPACK scaling algorithm.
;
_exptl_crystal_colour light-pink
_exptl_crystal_density_diffrn 1.916
_exptl_crystal_density_method 'not measured'
_exptl_crystal_description rod
_exptl_crystal_F_000 2448
_exptl_crystal_size_max 0.26
_exptl_crystal_size_mid 0.08
_exptl_crystal_size_min 0.06
_refine_diff_density_max 0.514
_refine_diff_density_min -0.640
_refine_diff_density_rms 0.071
_refine_ls_extinction_method none
_refine_ls_goodness_of_fit_ref 1.083
_refine_ls_hydrogen_treatment constr
_refine_ls_matrix_type full
_refine_ls_number_parameters 289
_refine_ls_number_reflns 3680
_refine_ls_number_restraints 0
_refine_ls_restrained_S_all 1.083
_refine_ls_R_factor_all 0.0486
_refine_ls_R_factor_gt 0.0382
_refine_ls_shift/su_max 0.002
_refine_ls_shift/su_mean 0.000
_refine_ls_structure_factor_coef Fsqd
_refine_ls_weighting_details 'calc w=1/[\s^2^(Fo^2^)+(0.0358P)^2^+4.6541P] where P=(Fo^2^+2Fc^2^)/3'
_refine_ls_weighting_scheme calc
_refine_ls_wR_factor_gt 0.0859
_refine_ls_wR_factor_ref 0.0902
_reflns_number_gt 3115
_reflns_number_total 3680
_reflns_threshold_expression >2sigma(I)
_cod_data_source_file c2ce25856k.txt
_cod_data_source_block 3
_cod_original_sg_symbol_H-M Pbca
_cod_database_code 7214627

loop_
_symmetry_equiv_pos_as_xyz
'x, y, z'
'-x+1/2, -y, z+1/2'
'-x, y+1/2, -z+1/2'
'x+1/2, -y+1/2, -z'
'-x, -y, -z'
'x-1/2, y, -z-1/2'
'x, -y-1/2, z-1/2'
'-x-1/2, y-1/2, z'

loop_
_atom_site_label
_atom_site_type_symbol
_atom_site_fract_x
_atom_site_fract_y
_atom_site_fract_z
_atom_site_U_iso_or_equiv
_atom_site_adp_type
_atom_site_occupancy
_atom_site_symmetry_multiplicity
_atom_site_calc_flag
_atom_site_refinement_flags
Mn1 Mn 0.13053(4) 0.23551(4) 0.700512(15) 0.02466(14) Uani 1 1 d .
Mn2 Mn 0.24975(4) 0.45728(4) 0.546064(15) 0.02920(15) Uani 1 1 d .
P1 P 0.06314(8) 0.29612(7) 0.59580(3) 0.0264(2) Uani 1 1 d .
P2 P 0.28638(8) 0.53050(7) 0.65278(3) 0.0294(2) Uani 1 1 d .
O1 O 0.3254(3) 0.5029(3) 0.60690(8) 0.0786(12) Uani 1 1 d .
O2 O 0.3939(2) 0.49025(19) 0.68610(8) 0.0440(7) Uani 1 1 d .
H1 H 0.3713 0.4375 0.6932 0.066 Uiso 1 1 calc R
O3 O 0.1427(2) 0.49169(18) 0.66564(8) 0.0390(6) Uani 1 1 d .
H2 H 0.1363 0.4379 0.6570 0.058 Uiso 1 1 calc R
O4 O 0.2817(3) 0.6326(2) 0.65879(10) 0.0603(9) Uani 1 1 d .
O5 O 0.1881(2) 0.3217(2) 0.56932(8) 0.0402(6) Uani 1 1 d .
O6 O 0.0759(2) 0.32026(17) 0.64442(7) 0.0315(5) Uani 1 1 d .
O7 O -0.0689(2) 0.34434(19) 0.57759(8) 0.0410(6) Uani 1 1 d .
H3 H -0.0496 0.3968 0.5691 0.061 Uiso 1 1 calc R
O8 O 0.0284(2) 0.19072(19) 0.58922(8) 0.0431(7) Uani 1 1 d .
H4 H 0.0741 0.1597 0.6068 0.065 Uiso 1 1 calc R
O9 O 0.4461(2) 0.39624(19) 0.52473(8) 0.0417(7) Uani 1 1 d .
O10 O 0.6449(2) 0.4318(2) 0.49199(8) 0.0405(7) Uani 1 1 d .
O11 O 0.1305(2) 0.42305(18) 0.48493(7) 0.0338(6) Uani 1 1 d .
O12 O -0.0680(2) 0.45352(18) 0.45081(7) 0.0312(6) Uani 1 1 d .
O13 O -0.0729(2) 0.17063(17) 0.70349(7) 0.0308(6) Uani 1 1 d .
O14 O 0.0157(2) 0.31810(18) 0.75027(8) 0.0373(6) Uani 1 1 d .
O15 O -0.2684(2) 0.1722(2) 0.74166(8) 0.0439(7) Uani 1 1 d .
O16 O -0.1780(2) 0.31753(17) 0.78965(7) 0.0328(6) Uani 1 1 d .
N1 N -0.5559(4) 0.2255(3) 0.58343(17) 0.0941(18) Uani 1 1 d .
H5 H -0.6285 0.2630 0.5818 0.141 Uiso 1 1 calc R
H6 H -0.5845 0.1676 0.5879 0.141 Uiso 1 1 calc R
H7 H -0.5084 0.2284 0.5579 0.141 Uiso 1 1 calc R
N2 N -0.2439(3) 0.0468(2) 0.65545(9) 0.0347(7) Uani 1 1 d .
H2B H -0.1819 0.0851 0.6689 0.042 Uiso 1 1 calc R
C1 C 0.5260(3) 0.4502(3) 0.50465(10) 0.0318(8) Uani 1 1 d .
C2 C 0.0187(3) 0.4642(2) 0.48163(9) 0.0241(7) Uani 1 1 d .
C3 C -0.1511(3) 0.2020(2) 0.73337(10) 0.0258(7) Uani 1 1 d .
C4 C -0.0986(3) 0.2865(2) 0.76006(10) 0.0252(7) Uani 1 1 d .
C5 C -0.4702(5) 0.2531(3) 0.61948(14) 0.0550(12) Uani 1 1 d .
H8 H -0.5234 0.2508 0.6470 0.066 Uiso 1 1 calc R
H9 H -0.4420 0.3168 0.6148 0.066 Uiso 1 1 calc R
C6 C -0.3431(4) 0.1939(3) 0.62498(15) 0.0530(11) Uani 1 1 d .
H10 H -0.3023 0.1834 0.5957 0.064 Uiso 1 1 calc R
H11 H -0.2763 0.2273 0.6430 0.064 Uiso 1 1 calc R
C7 C -0.3719(3) 0.1018(3) 0.64670(12) 0.0367(9) Uani 1 1 d .
H12 H -0.4196 0.1121 0.6748 0.044 Uiso 1 1 calc R
H13 H -0.4326 0.0661 0.6274 0.044 Uiso 1 1 calc R
C8 C -0.2720(5) -0.0306(3) 0.68683(15) 0.0567(12) Uani 1 1 d .
H14 H -0.3133 -0.0067 0.7137 0.085 Uiso 1 1 calc R
H15 H -0.1871 -0.0613 0.6941 0.085 Uiso 1 1 calc R
H16 H -0.3340 -0.0739 0.6730 0.085 Uiso 1 1 calc R
C9 C -0.1801(4) 0.0122(3) 0.61348(13) 0.0503(11) Uani 1 1 d .
H17 H -0.0977 -0.0218 0.6205 0.076 Uiso 1 1 calc R
H18 H -0.1573 0.0637 0.5945 0.076 Uiso 1 1 calc R
H19 H -0.2439 -0.0277 0.5982 0.076 Uiso 1 1 calc R
OW1 O -0.2346(4) 0.2758(2) 0.52024(12) 0.0901(13) Uani 1 1 d .
H20 H -0.3029 0.2201 0.5096 0.108 Uiso 1 1 d R
H21 H -0.2805 0.3247 0.5075 0.108 Uiso 1 1 d R

loop_
_atom_site_aniso_label
_atom_site_aniso_U_11
_atom_site_aniso_U_22
_atom_site_aniso_U_33
_atom_site_aniso_U_23
_atom_site_aniso_U_13
_atom_site_aniso_U_12
Mn1 0.0195(2) 0.0266(3) 0.0279(3) 0.0027(2) -0.00005(17) -0.0014(2)
Mn2 0.0228(2) 0.0393(4) 0.0255(3) -0.0010(2) 0.00197(18) 0.0017(2)
P1 0.0248(4) 0.0241(5) 0.0304(4) 0.0014(4) -0.0045(3) 0.0017(3)
P2 0.0303(4) 0.0304(6) 0.0276(4) 0.0031(4) -0.0059(3) -0.0097(4)
O1 0.0385(14) 0.163(4) 0.0344(14) -0.0246(19) 0.0011(11) -0.0265(19)
O2 0.0408(13) 0.0328(17) 0.0584(16) 0.0171(13) -0.0143(12) -0.0077(12)
O3 0.0299(11) 0.0261(16) 0.0610(16) -0.0048(13) 0.0071(11) -0.0021(11)
O4 0.0724(19) 0.0257(17) 0.083(2) 0.0154(16) -0.0431(16) -0.0154(14)
O5 0.0340(12) 0.0455(18) 0.0411(13) 0.0072(13) 0.0058(10) 0.0092(12)
O6 0.0392(12) 0.0254(15) 0.0299(11) 0.0016(11) -0.0041(9) -0.0019(11)
O7 0.0352(12) 0.0290(16) 0.0586(16) 0.0028(13) -0.0126(11) 0.0068(11)
O8 0.0511(14) 0.0265(16) 0.0515(15) -0.0012(13) -0.0208(12) 0.0021(12)
O9 0.0327(12) 0.0423(18) 0.0500(14) 0.0133(13) 0.0134(11) 0.0069(12)
O10 0.0249(11) 0.0468(19) 0.0498(14) 0.0095(13) 0.0092(10) 0.0092(11)
O11 0.0324(12) 0.0415(17) 0.0274(11) -0.0076(11) -0.0004(9) 0.0076(11)
O12 0.0296(11) 0.0365(16) 0.0276(11) -0.0105(11) -0.0019(9) 0.0002(10)
O13 0.0235(10) 0.0340(16) 0.0350(12) -0.0129(11) 0.0050(9) -0.0050(10)
O14 0.0295(11) 0.0389(17) 0.0436(13) -0.0152(12) 0.0079(10) -0.0121(11)
O15 0.0284(12) 0.051(2) 0.0529(15) -0.0253(14) 0.0129(10) -0.0159(12)
O16 0.0283(11) 0.0288(15) 0.0414(13) -0.0144(11) 0.0077(10) -0.0049(10)
N1 0.068(2) 0.038(3) 0.176(5) -0.031(3) -0.070(3) 0.018(2)
N2 0.0322(14) 0.0301(19) 0.0418(16) -0.0027(14) -0.0088(12) -0.0076(13)
C1 0.0271(16) 0.044(3) 0.0241(15) 0.0032(16) -0.0004(13) 0.0029(15)
C2 0.0244(15) 0.028(2) 0.0198(14) 0.0003(14) 0.0041(11) -0.0029(14)
C3 0.0227(14) 0.026(2) 0.0286(16) -0.0031(15) -0.0004(12) -0.0005(14)
C4 0.0236(15) 0.022(2) 0.0305(17) -0.0018(15) -0.0028(12) 0.0008(13)
C5 0.079(3) 0.038(3) 0.049(2) -0.010(2) -0.016(2) 0.014(2)
C6 0.044(2) 0.047(3) 0.068(3) 0.012(2) -0.0220(19) -0.012(2)
C7 0.0300(16) 0.040(3) 0.0403(19) 0.0024(18) -0.0014(14) -0.0034(16)
C8 0.070(3) 0.040(3) 0.060(3) 0.012(2) -0.011(2) -0.008(2)
C9 0.0404(19) 0.050(3) 0.060(2) -0.019(2) -0.0039(18) -0.003(2)
OW1 0.141(3) 0.033(2) 0.096(3) -0.0064(19) -0.074(2) 0.009(2)

loop_
_atom_type_symbol
_atom_type_description
_atom_type_scat_dispersion_real
_atom_type_scat_dispersion_imag
_atom_type_scat_source
C C 0.0033 0.0016 'International Tables Vol C Tables 4.2.6.8 and 6.1.1.4'
H H 0.0000 0.0000 'International Tables Vol C Tables 4.2.6.8 and 6.1.1.4'
N N 0.0061 0.0033 'International Tables Vol C Tables 4.2.6.8 and 6.1.1.4'
O O 0.0106 0.0060 'International Tables Vol C Tables 4.2.6.8 and 6.1.1.4'
P P 0.1023 0.0942 'International Tables Vol C Tables 4.2.6.8 and 6.1.1.4'
Mn Mn 0.3368 0.7283 'International Tables Vol C Tables 4.2.6.8 and 6.1.1.4'

loop_
_geom_angle_atom_site_label_1
_geom_angle_atom_site_label_2
_geom_angle_atom_site_label_3
_geom_angle
_geom_angle_site_symmetry_1
_geom_angle_site_symmetry_3
O4 Mn1 O6 92.30(10) 8_655 .
O4 Mn1 O13 94.91(10) 8_655 .
O6 Mn1 O13 93.08(9) . .
O4 Mn1 O15 89.49(12) 8_655 6_657
O6 Mn1 O15 165.49(9) . 6_657
O13 Mn1 O15 101.11(9) . 6_657
O4 Mn1 O14 168.00(10) 8_655 .
O6 Mn1 O14 95.34(9) . .
O13 Mn1 O14 75.47(8) . .
O15 Mn1 O14 85.43(10) 6_657 .
O4 Mn1 O16 96.67(11) 8_655 6_657
O6 Mn1 O16 90.32(8) . 6_657
O13 Mn1 O16 167.79(9) . 6_657
O15 Mn1 O16 75.18(8) 6_657 6_657
O14 Mn1 O16 92.54(9) . 6_657
O1 Mn2 O5 96.01(13) . .
O1 Mn2 O12 93.49(11) . 5_566
O5 Mn2 O12 107.28(9) . 5_566
O1 Mn2 O9 94.32(11) . .
O5 Mn2 O9 88.24(9) . .
O12 Mn2 O9 161.77(9) 5_566 .
O1 Mn2 O10 93.24(12) . 5_666
O5 Mn2 O10 161.43(9) . 5_666
O12 Mn2 O10 88.14(9) 5_566 5_666
O9 Mn2 O10 75.00(9) . 5_666
O1 Mn2 O11 168.52(11) . .
O5 Mn2 O11 85.32(10) . .
O12 Mn2 O11 75.28(8) 5_566 .
O9 Mn2 O11 97.12(9) . .
O10 Mn2 O11 88.82(9) 5_666 .
O5 P1 O6 112.87(14) . .
O5 P1 O7 111.85(14) . .
O6 P1 O7 107.60(14) . .
O5 P1 O8 110.32(15) . .
O6 P1 O8 111.36(14) . .
O7 P1 O8 102.33(14) . .
O1 P2 O4 112.8(2) . .
O1 P2 O3 111.28(15) . .
O4 P2 O3 107.56(17) . .
O1 P2 O2 108.73(18) . .
O4 P2 O2 108.32(15) . .
O3 P2 O2 108.00(14) . .
P2 O1 Mn2 144.16(16) . .
P2 O2 H1 109.5 . .
P2 O3 H2 109.5 . .
P2 O4 Mn1 139.03(16) . 8_665
P1 O5 Mn2 128.22(15) . .
P1 O6 Mn1 130.21(15) . .
P1 O7 H3 109.5 . .
P1 O8 H4 109.5 . .
C1 O9 Mn2 115.2(2) . .
C1 O10 Mn2 115.4(2) . 5_666
C2 O11 Mn2 114.48(19) . .
C2 O12 Mn2 115.8(2) . 5_566
C3 O13 Mn1 114.8(2) . .
C4 O14 Mn1 114.4(2) . .
C3 O15 Mn1 115.0(2) . 6_557
C4 O16 Mn1 114.6(2) . 6_557
C5 N1 H5 109.5 . .
C5 N1 H6 109.5 . .
H5 N1 H6 109.5 . .
C5 N1 H7 109.5 . .
H5 N1 H7 109.5 . .
H6 N1 H7 109.5 . .
C8 N2 C9 110.9(3) . .
C8 N2 C7 110.9(3) . .
C9 N2 C7 112.1(3) . .
C8 N2 H2B 107.5 . .
C9 N2 H2B 107.5 . .
C7 N2 H2B 107.5 . .
O10 C1 O9 125.9(4) . .
O10 C1 C1 116.5(4) . 5_666
O9 C1 C1 117.6(3) . 5_666
O11 C2 O12 125.7(3) . .
O11 C2 C2 117.9(3) . 5_566
O12 C2 C2 116.4(3) . 5_566
O15 C3 O13 124.8(3) . .
O15 C3 C4 118.3(3) . .
O13 C3 C4 116.9(3) . .
O14 C4 O16 125.9(3) . .
O14 C4 C3 117.8(3) . .
O16 C4 C3 116.3(3) . .
N1 C5 C6 113.7(4) . .
N1 C5 H8 108.8 . .
C6 C5 H8 108.8 . .
N1 C5 H9 108.8 . .
C6 C5 H9 108.8 . .
H8 C5 H9 107.7 . .
C7 C6 C5 113.3(3) . .
C7 C6 H10 108.9 . .
C5 C6 H10 108.9 . .
C7 C6 H11 108.9 . .
C5 C6 H11 108.9 . .
H10 C6 H11 107.7 . .
N2 C7 C6 113.0(3) . .
N2 C7 H12 109.0 . .
C6 C7 H12 109.0 . .
N2 C7 H13 109.0 . .
C6 C7 H13 109.0 . .
H12 C7 H13 107.8 . .
N2 C8 H14 109.5 . .
N2 C8 H15 109.5 . .
H14 C8 H15 109.5 . .
N2 C8 H16 109.5 . .
H14 C8 H16 109.5 . .
H15 C8 H16 109.5 . .
N2 C9 H17 109.5 . .
N2 C9 H18 109.5 . .
H17 C9 H18 109.5 . .
N2 C9 H19 109.5 . .
H17 C9 H19 109.5 . .
H18 C9 H19 109.5 . .
H20 OW1 H21 98.9 . .

loop_
_geom_bond_atom_site_label_1
_geom_bond_atom_site_label_2
_geom_bond_distance
_geom_bond_site_symmetry_2
Mn1 O4 2.116(3) 8_655
Mn1 O6 2.140(2) .
Mn1 O13 2.184(2) .
Mn1 O15 2.185(2) 6_657
Mn1 O14 2.205(2) .
Mn1 O16 2.220(2) 6_657
Mn2 O1 2.066(3) .
Mn2 O5 2.161(3) .
Mn2 O12 2.184(2) 5_566
Mn2 O9 2.191(2) .
Mn2 O10 2.213(3) 5_666
Mn2 O11 2.215(2) .
P1 O5 1.492(2) .
P1 O6 1.497(2) .
P1 O7 1.555(2) .
P1 O8 1.570(3) .
P2 O1 1.475(3) .
P2 O4 1.486(3) .
P2 O3 1.549(2) .
P2 O2 1.553(2) .
O2 H1 0.8200 .
O3 H2 0.8200 .
O4 Mn1 2.116(3) 8_665
O7 H3 0.8200 .
O8 H4 0.8200 .
O9 C1 1.252(4) .
O10 C1 1.242(4) .
O10 Mn2 2.213(3) 5_666
O11 C2 1.240(4) .
O12 C2 1.255(3) .
O12 Mn2 2.184(2) 5_566
O13 C3 1.255(4) .
O14 C4 1.233(4) .
O15 C3 1.240(4) .
O15 Mn1 2.185(2) 6_557
O16 C4 1.253(4) .
O16 Mn1 2.220(2) 6_557
N1 C5 1.416(5) .
N1 H5 0.8900 .
N1 H6 0.8900 .
N1 H7 0.8900 .
N2 C8 1.483(5) .
N2 C9 1.483(5) .
N2 C7 1.496(4) .
N2 H2B 0.9100 .
C1 C1 1.547(7) 5_666
C2 C2 1.549(6) 5_566
C3 C4 1.544(5) .
C5 C6 1.508(6) .
C5 H8 0.9700 .
C5 H9 0.9700 .
C6 C7 1.506(6) .
C6 H10 0.9700 .
C6 H11 0.9700 .
C7 H12 0.9700 .
C7 H13 0.9700 .
C8 H14 0.9600 .
C8 H15 0.9600 .
C8 H16 0.9600 .
C9 H17 0.9600 .
C9 H18 0.9600 .
C9 H19 0.9600 .
OW1 H20 1.0885 .
OW1 H21 0.9168 .

loop_
_geom_hbond_atom_site_label_D
_geom_hbond_atom_site_label_H
_geom_hbond_atom_site_label_A
_geom_hbond_distance_DH
_geom_hbond_distance_HA
_geom_hbond_distance_DA
_geom_hbond_angle_DHA
_geom_hbond_site_symmetry_A
O2 H1 O16 0.82 1.87 2.688(4) 178.9 6_657
O3 H2 O6 0.82 1.84 2.635(4) 164.7 .
O8 H4 O4 0.82 2.12 2.898(4) 157.4 8_655
N1 H5 O5 0.89 2.00 2.874(4) 165.8 1_455
N1 H6 O12 0.89 2.10 2.781(5) 132.4 4_456
N2 H2B O13 0.91 1.92 2.828(4) 171.4 .
OW1 H20 O11 1.09 2.17 3.158(4) 149.6 4_456
OW1 H21 O10 0.92 1.77 2.672(4) 168.5 1_455
